data_1515642
loop_
_publ_author_name
'Feng, Xiaowen'
'David Harris, T.'
'Long, Jeffrey R.'

_publ_section_title
;
 Influence of structure on exchange strength and relaxation barrier in a
 series of FeIIReIV(CN)2 single-chain magnets
;
_journal_issue 9
_journal_name_full 'Chemical Science'
_journal_page_first 1688
_journal_paper_doi 10.1039/c1sc00220a
_journal_volume 2
_journal_year 2011
_chemical_formula_sum 'C38 H72 Cl4 Fe N6 O4 Re'
_chemical_formula_weight 1060.87
_chemical_name_common xwf9a
_chemical_name_systematic
;
?
;
_space_group_IT_number 2
_symmetry_cell_setting triclinic
_symmetry_space_group_name_Hall '-P 1'
_symmetry_space_group_name_H-M 'P -1'
_atom_sites_solution_hydrogens geom
_atom_sites_solution_primary direct
_atom_sites_solution_secondary difmap
_audit_creation_method SHELXL-97
_cell_angle_alpha 68.984(4)
_cell_angle_beta 77.296(4)
_cell_angle_gamma 85.408(4)
_cell_formula_units_Z 1
_cell_length_a 8.9348(6)
_cell_length_b 10.5040(7)
_cell_length_c 14.0627(10)
_cell_measurement_reflns_used 6615
_cell_measurement_temperature 100(2)
_cell_measurement_theta_max 65.25
_cell_measurement_theta_min 3.44
_cell_volume 1201.85(15)
_computing_cell_refinement 'Bruker SAINT'
_computing_data_collection 'Bruker APEX2'
_computing_data_reduction 'Bruker SAINT'
_computing_molecular_graphics ORTEP-32
_computing_publication_material WinGX
_computing_structure_refinement SHELXL-97
_computing_structure_solution SIR-2004
_diffrn_ambient_temperature 100(2)
_diffrn_detector_area_resol_mean 8.366
_diffrn_measured_fraction_theta_full 0.956
_diffrn_measured_fraction_theta_max 0.956
_diffrn_measurement_device_type 'Bruker APEX-II CCD'
_diffrn_measurement_method 'phi and omega scans'
_diffrn_radiation_monochromator 'HELIOS multilayer mirrors'
_diffrn_radiation_source 'microfocus rotating anode'
_diffrn_radiation_type CuK\a
_diffrn_radiation_wavelength 1.54178
_diffrn_reflns_av_R_equivalents 0.0326
_diffrn_reflns_av_sigmaI/netI 0.0412
_diffrn_reflns_limit_h_max 10
_diffrn_reflns_limit_h_min -7
_diffrn_reflns_limit_k_max 12
_diffrn_reflns_limit_k_min -11
_diffrn_reflns_limit_l_max 16
_diffrn_reflns_limit_l_min -14
_diffrn_reflns_number 8853
_diffrn_reflns_theta_full 65.25
_diffrn_reflns_theta_max 65.25
_diffrn_reflns_theta_min 3.44
_exptl_absorpt_coefficient_mu 9.642
_exptl_absorpt_correction_T_max 0.6990
_exptl_absorpt_correction_T_min 0.5954
_exptl_absorpt_correction_type multi-scan
_exptl_absorpt_process_details SADABS
_exptl_crystal_colour blue
_exptl_crystal_density_diffrn 1.466
_exptl_crystal_density_method 'not measured'
_exptl_crystal_description plate
_exptl_crystal_F_000 543
_exptl_crystal_size_max 0.06
_exptl_crystal_size_mid 0.05
_exptl_crystal_size_min 0.04
_refine_diff_density_max 3.693
_refine_diff_density_min -0.876
_refine_diff_density_rms 0.186
_refine_ls_extinction_method none
_refine_ls_goodness_of_fit_ref 1.060
_refine_ls_hydrogen_treatment constr
_refine_ls_matrix_type full
_refine_ls_number_parameters 251
_refine_ls_number_reflns 3947
_refine_ls_number_restraints 0
_refine_ls_restrained_S_all 1.060
_refine_ls_R_factor_all 0.0566
_refine_ls_R_factor_gt 0.0540
_refine_ls_shift/su_max 0.000
_refine_ls_shift/su_mean 0.000
_refine_ls_structure_factor_coef Fsqd
_refine_ls_weighting_details 'calc w=1/[\s^2^(Fo^2^)+(0.1007P)^2^+2.4100P] where P=(Fo^2^+2Fc^2^)/3'
_refine_ls_weighting_scheme calc
_refine_ls_wR_factor_gt 0.1395
_refine_ls_wR_factor_ref 0.1417
_reflns_number_gt 3698
_reflns_number_total 3947
_reflns_threshold_expression >2sigma(I)
_cod_data_source_file c1sc00220a.txt
_cod_data_source_block xwf9a
_cod_depositor_comments
;
The following automatic conversions were performed:

'_symmetry_cell_setting' value 'Triclinic' changed to 'triclinic'
according to
/usr/data/users/saulius/automatic-downloads/retrospective/RSC/lib/dictionaries/cif_core.dic
dictionary named 'cif_core.dic' version 2.4.2 from 2011-04-26.

Automatic conversion script
Id: cif_fix_values 2281 2013-09-26 08:29:07Z andrius 
;
_cod_original_cell_volume 1201.85(14)
_cod_original_sg_symbol_H-M P-1
_cod_database_code 1515642

loop_
_symmetry_equiv_pos_as_xyz
'x, y, z'
'-x, -y, -z'

loop_
_atom_site_label
_atom_site_type_symbol
_atom_site_fract_x
_atom_site_fract_y
_atom_site_fract_z
_atom_site_U_iso_or_equiv
_atom_site_adp_type
_atom_site_occupancy
_atom_site_symmetry_multiplicity
_atom_site_calc_flag
_atom_site_refinement_flags
C1 C 0.7936(7) 0.3423(6) 0.4923(5) 0.0328(13) Uani 1 1 d .
C2 C 0.4580(6) 0.2076(6) 0.4824(5) 0.0295(12) Uani 1 1 d .
C3 C 1.0007(7) 0.2100(7) 0.6820(5) 0.0375(14) Uani 1 1 d .
H3A H 1.0583 0.1358 0.6621 0.045 Uiso 1 1 calc R
H3B H 1.0563 0.2338 0.7269 0.045 Uiso 1 1 calc R
C4 C 0.9983(7) 0.3350(7) 0.5833(5) 0.0377(14) Uani 1 1 d .
H4A H 0.9363 0.4079 0.6024 0.045 Uiso 1 1 calc R
H4B H 1.1043 0.3696 0.5516 0.045 Uiso 1 1 calc R
C5 C 1.0324(7) 0.2362(7) 0.4402(6) 0.0414(15) Uani 1 1 d .
H5A H 0.9671 0.1911 0.4131 0.050 Uiso 1 1 calc R
H5B H 1.0939 0.1648 0.4828 0.050 Uiso 1 1 calc R
C6 C 1.1399(8) 0.3357(8) 0.3491(6) 0.0439(16) Uani 1 1 d .
H6A H 1.2188 0.2826 0.3176 0.053 Uiso 1 1 calc R
H6B H 1.1933 0.3900 0.3762 0.053 Uiso 1 1 calc R
C7 C 0.8419(7) 0.1576(7) 0.7445(5) 0.0404(14) Uani 1 1 d .
H7A H 0.7930 0.2221 0.7789 0.049 Uiso 1 1 calc R
H7B H 0.7775 0.1534 0.6966 0.049 Uiso 1 1 calc R
C8 C 0.7392(7) 0.9983(7) 0.1090(5) 0.0382(14) Uani 1 1 d .
H8A H 0.7683 0.9927 0.1744 0.046 Uiso 1 1 calc R
H8B H 0.8277 0.9668 0.0668 0.046 Uiso 1 1 calc R
C9 C 0.5857(7) 0.7068(7) 0.2902(5) 0.0356(13) Uani 1 1 d .
C10 C 0.6025(7) 0.9056(7) 0.1346(5) 0.0387(14) Uani 1 1 d .
H10A H 0.5158 0.9355 0.1792 0.046 Uiso 1 1 calc R
H10B H 0.5704 0.9157 0.0692 0.046 Uiso 1 1 calc R
C11 C 0.7258(7) 0.6845(7) 0.1276(6) 0.0427(15) Uani 1 1 d .
H11A H 0.7663 0.6017 0.1758 0.051 Uiso 1 1 calc R
H11B H 0.8145 0.7405 0.0801 0.051 Uiso 1 1 calc R
C12 C 0.6353(9) 0.6421(9) 0.0637(6) 0.0545(19) Uani 1 1 d .
H12A H 0.7062 0.5990 0.0193 0.065 Uiso 1 1 calc R
H12B H 0.5920 0.7247 0.0173 0.065 Uiso 1 1 calc R
C14 C 0.7027(8) 1.1448(7) 0.0498(6) 0.0407(15) Uani 1 1 d .
H14A H 0.6194 1.1781 0.0943 0.049 Uiso 1 1 calc R
H14B H 0.6655 1.1489 -0.0126 0.049 Uiso 1 1 calc R
C15 C 1.0628(8) 0.4344(8) 0.2630(6) 0.0467(16) Uani 1 1 d .
H15A H 0.9709 0.4744 0.2958 0.056 Uiso 1 1 calc R
H15B H 1.1347 0.5098 0.2187 0.056 Uiso 1 1 calc R
C16 C 0.8492(9) 0.0168(8) 0.8264(6) 0.0516(18) Uani 1 1 d .
H16A H 0.8999 -0.0468 0.7927 0.077 Uiso 1 1 calc R
H16B H 0.7449 -0.0152 0.8629 0.077 Uiso 1 1 calc R
H16C H 0.9074 0.0218 0.8765 0.077 Uiso 1 1 calc R
C18 C 1.0154(10) 0.3685(9) 0.1951(6) 0.0540(18) Uani 1 1 d .
H18A H 1.1046 0.3245 0.1651 0.081 Uiso 1 1 calc R
H18B H 0.9746 0.4382 0.1390 0.081 Uiso 1 1 calc R
H18C H 0.9361 0.3001 0.2370 0.081 Uiso 1 1 calc R
C19 C 0.8407(9) 1.2372(8) 0.0162(7) 0.0544(19) Uani 1 1 d .
H19A H 0.8878 1.2226 0.0760 0.082 Uiso 1 1 calc R
H19B H 0.8081 1.3325 -0.0104 0.082 Uiso 1 1 calc R
H19C H 0.9155 1.2162 -0.0386 0.082 Uiso 1 1 calc R
C20 C 0.5049(9) 0.5429(11) 0.1302(8) 0.067(2) Uani 1 1 d .
H20A H 0.4382 0.5830 0.1784 0.080 Uiso 1 1 calc R
H20B H 0.4420 0.5309 0.0841 0.080 Uiso 1 1 calc R
C21 C 0.5592(11) 0.4067(10) 0.1918(8) 0.073(3) Uani 1 1 d .
H21A H 0.6275 0.3673 0.1448 0.109 Uiso 1 1 calc R
H21B H 0.4708 0.3465 0.2297 0.109 Uiso 1 1 calc R
H21C H 0.6149 0.4168 0.2414 0.109 Uiso 1 1 calc R
N1 N 0.9342(6) 0.3035(5) 0.5060(4) 0.0340(11) Uani 1 1 d .
N2 N 0.4482(6) 0.3187(5) 0.4771(4) 0.0330(11) Uani 1 1 d .
N3 N 0.6342(6) 0.7619(6) 0.1876(4) 0.0381(12) Uani 1 1 d .
O1 O 0.6117(5) 0.5880(4) 0.3422(3) 0.0367(10) Uani 1 1 d .
O2 O 0.7061(4) 0.4081(4) 0.5408(3) 0.0310(9) Uani 1 1 d .
Cl1 Cl 0.72160(18) 0.06450(17) 0.37045(14) 0.0466(4) Uani 1 1 d .
Cl2 Cl 0.6379(2) -0.01421(17) 0.62632(15) 0.0476(4) Uani 1 1 d .
Fe1 Fe 0.5000 0.5000 0.5000 0.0267(3) Uani 1 2 d S
Re1 Re 0.5000 0.0000 0.5000 0.03185(17) Uani 1 2 d S

loop_
_atom_site_aniso_label
_atom_site_aniso_U_11
_atom_site_aniso_U_22
_atom_site_aniso_U_33
_atom_site_aniso_U_23
_atom_site_aniso_U_13
_atom_site_aniso_U_12
C1 0.027(3) 0.026(3) 0.043(3) -0.007(3) -0.011(2) 0.000(2)
C2 0.027(3) 0.021(3) 0.041(3) -0.008(2) -0.013(2) 0.001(2)
C3 0.032(3) 0.034(3) 0.048(4) -0.012(3) -0.017(3) 0.006(2)
C4 0.033(3) 0.034(3) 0.046(3) -0.012(3) -0.013(3) 0.004(2)
C5 0.033(3) 0.039(4) 0.056(4) -0.021(3) -0.015(3) 0.011(3)
C6 0.033(3) 0.049(4) 0.049(4) -0.019(3) -0.008(3) 0.011(3)
C7 0.035(3) 0.043(4) 0.045(3) -0.013(3) -0.015(3) 0.001(3)
C8 0.037(3) 0.038(4) 0.037(3) -0.008(3) -0.011(3) 0.002(3)
C9 0.029(3) 0.034(3) 0.045(3) -0.014(3) -0.010(3) -0.001(2)
C10 0.033(3) 0.039(4) 0.040(3) -0.007(3) -0.010(3) 0.001(3)
C11 0.032(3) 0.038(4) 0.049(4) -0.009(3) -0.001(3) 0.002(3)
C12 0.053(4) 0.060(5) 0.054(4) -0.024(4) -0.016(4) 0.012(4)
C14 0.039(3) 0.035(4) 0.049(4) -0.015(3) -0.011(3) 0.000(3)
C15 0.036(3) 0.048(4) 0.054(4) -0.014(3) -0.013(3) 0.003(3)
C16 0.046(4) 0.051(5) 0.051(4) -0.007(3) -0.014(3) -0.004(3)
C18 0.057(4) 0.054(5) 0.054(4) -0.019(4) -0.016(4) 0.003(4)
C19 0.043(4) 0.047(4) 0.068(5) -0.014(4) -0.009(3) -0.008(3)
C20 0.043(4) 0.089(7) 0.088(6) -0.057(6) -0.007(4) -0.002(4)
C21 0.067(6) 0.067(6) 0.080(6) -0.037(5) 0.018(5) -0.025(5)
N1 0.029(2) 0.031(3) 0.041(3) -0.012(2) -0.010(2) 0.004(2)
N2 0.030(2) 0.024(3) 0.044(3) -0.009(2) -0.012(2) 0.0035(19)
N3 0.029(2) 0.037(3) 0.043(3) -0.008(2) -0.008(2) 0.000(2)
O1 0.036(2) 0.030(2) 0.040(2) -0.0077(19) -0.0068(18) 0.0038(17)
O2 0.0263(19) 0.026(2) 0.042(2) -0.0129(18) -0.0104(17) 0.0039(15)
Cl1 0.0390(8) 0.0356(9) 0.0643(10) -0.0202(8) -0.0051(7) 0.0020(6)
Cl2 0.0514(9) 0.0381(9) 0.0663(10) -0.0238(8) -0.0338(8) 0.0133(7)
Fe1 0.0247(6) 0.0188(6) 0.0371(7) -0.0093(5) -0.0091(5) 0.0025(5)
Re1 0.0311(2) 0.0217(2) 0.0478(3) -0.01522(17) -0.01425(16) 0.00340(14)

loop_
_atom_type_symbol
_atom_type_description
_atom_type_scat_dispersion_real
_atom_type_scat_dispersion_imag
_atom_type_scat_source
C C 0.0181 0.0091 'International Tables Vol C Tables 4.2.6.8 and 6.1.1.4'
H H 0.0000 0.0000 'International Tables Vol C Tables 4.2.6.8 and 6.1.1.4'
N N 0.0311 0.0180 'International Tables Vol C Tables 4.2.6.8 and 6.1.1.4'
O O 0.0492 0.0322 'International Tables Vol C Tables 4.2.6.8 and 6.1.1.4'
Cl Cl 0.3639 0.7018 'International Tables Vol C Tables 4.2.6.8 and 6.1.1.4'
Fe Fe -1.1336 3.1974 'International Tables Vol C Tables 4.2.6.8 and 6.1.1.4'
Re Re -5.2083 5.8923 'International Tables Vol C Tables 4.2.6.8 and 6.1.1.4'

loop_
_geom_angle_atom_site_label_1
_geom_angle_atom_site_label_2
_geom_angle_atom_site_label_3
_geom_angle
_geom_angle_site_symmetry_1
_geom_angle_site_symmetry_3
O2 C1 N1 124.3(6) . .
N2 C2 Re1 173.1(5) . .
C7 C3 C4 113.8(5) . .
C7 C3 H3A 108.8 . .
C4 C3 H3A 108.8 . .
C7 C3 H3B 108.8 . .
C4 C3 H3B 108.8 . .
H3A C3 H3B 107.7 . .
N1 C4 C3 112.3(5) . .
N1 C4 H4A 109.1 . .
C3 C4 H4A 109.1 . .
N1 C4 H4B 109.1 . .
C3 C4 H4B 109.1 . .
H4A C4 H4B 107.9 . .
N1 C5 C6 112.3(6) . .
N1 C5 H5A 109.1 . .
C6 C5 H5A 109.1 . .
N1 C5 H5B 109.1 . .
C6 C5 H5B 109.1 . .
H5A C5 H5B 107.9 . .
C5 C6 C15 115.4(6) . .
C5 C6 H6A 108.4 . .
C15 C6 H6A 108.4 . .
C5 C6 H6B 108.4 . .
C15 C6 H6B 108.4 . .
H6A C6 H6B 107.5 . .
C16 C7 C3 111.8(6) . .
C16 C7 H7A 109.3 . .
C3 C7 H7A 109.3 . .
C16 C7 H7B 109.3 . .
C3 C7 H7B 109.3 . .
H7A C7 H7B 107.9 . .
C14 C8 C10 111.3(5) . .
C14 C8 H8A 109.4 . .
C10 C8 H8A 109.4 . .
C14 C8 H8B 109.4 . .
C10 C8 H8B 109.4 . .
H8A C8 H8B 108.0 . .
O1 C9 N3 123.9(6) . .
N3 C10 C8 113.4(5) . .
N3 C10 H10A 108.9 . .
C8 C10 H10A 108.9 . .
N3 C10 H10B 108.9 . .
C8 C10 H10B 108.9 . .
H10A C10 H10B 107.7 . .
N3 C11 C12 113.0(6) . .
N3 C11 H11A 109.0 . .
C12 C11 H11A 109.0 . .
N3 C11 H11B 109.0 . .
C12 C11 H11B 109.0 . .
H11A C11 H11B 107.8 . .
C11 C12 C20 113.5(7) . .
C11 C12 H12A 108.9 . .
C20 C12 H12A 108.9 . .
C11 C12 H12B 108.9 . .
C20 C12 H12B 108.9 . .
H12A C12 H12B 107.7 . .
C8 C14 C19 112.3(6) . .
C8 C14 H14A 109.1 . .
C19 C14 H14A 109.1 . .
C8 C14 H14B 109.1 . .
C19 C14 H14B 109.1 . .
H14A C14 H14B 107.9 . .
C18 C15 C6 113.8(7) . .
C18 C15 H15A 108.8 . .
C6 C15 H15A 108.8 . .
C18 C15 H15B 108.8 . .
C6 C15 H15B 108.8 . .
H15A C15 H15B 107.7 . .
C7 C16 H16A 109.5 . .
C7 C16 H16B 109.5 . .
H16A C16 H16B 109.5 . .
C7 C16 H16C 109.5 . .
H16A C16 H16C 109.5 . .
H16B C16 H16C 109.5 . .
C15 C18 H18A 109.5 . .
C15 C18 H18B 109.5 . .
H18A C18 H18B 109.5 . .
C15 C18 H18C 109.5 . .
H18A C18 H18C 109.5 . .
H18B C18 H18C 109.5 . .
C14 C19 H19A 109.5 . .
C14 C19 H19B 109.5 . .
H19A C19 H19B 109.5 . .
C14 C19 H19C 109.5 . .
H19A C19 H19C 109.5 . .
H19B C19 H19C 109.5 . .
C21 C20 C12 113.4(7) . .
C21 C20 H20A 108.9 . .
C12 C20 H20A 108.9 . .
C21 C20 H20B 108.9 . .
C12 C20 H20B 108.9 . .
H20A C20 H20B 107.7 . .
C20 C21 H21A 109.5 . .
C20 C21 H21B 109.5 . .
H21A C21 H21B 109.5 . .
C20 C21 H21C 109.5 . .
H21A C21 H21C 109.5 . .
H21B C21 H21C 109.5 . .
C1 N1 C5 120.4(5) . .
C1 N1 C4 120.7(5) . .
C5 N1 C4 118.8(5) . .
C2 N2 Fe1 157.6(5) . .
C9 N3 C11 121.6(6) . .
C9 N3 C10 119.2(6) . .
C11 N3 C10 119.0(5) . .
C9 O1 Fe1 121.0(4) . .
C1 O2 Fe1 123.9(4) . .
O2 Fe1 O2 180.0(2) 2_666 .
O2 Fe1 O1 91.06(16) 2_666 2_666
O2 Fe1 O1 88.94(16) . 2_666
O2 Fe1 O1 88.94(16) 2_666 .
O2 Fe1 O1 91.06(16) . .
O1 Fe1 O1 180.000(1) 2_666 .
O2 Fe1 N2 91.13(17) 2_666 .
O2 Fe1 N2 88.87(17) . .
O1 Fe1 N2 88.36(18) 2_666 .
O1 Fe1 N2 91.64(18) . .
O2 Fe1 N2 88.87(17) 2_666 2_666
O2 Fe1 N2 91.13(17) . 2_666
O1 Fe1 N2 91.64(18) 2_666 2_666
O1 Fe1 N2 88.36(18) . 2_666
N2 Fe1 N2 180.0(3) . 2_666
C2 Re1 C2 180.000(1) 2_656 .
C2 Re1 Cl2 87.89(16) 2_656 2_656
C2 Re1 Cl2 92.11(16) . 2_656
C2 Re1 Cl2 92.11(16) 2_656 .
C2 Re1 Cl2 87.89(16) . .
Cl2 Re1 Cl2 180.0 2_656 .
C2 Re1 Cl1 90.79(16) 2_656 .
C2 Re1 Cl1 89.21(16) . .
Cl2 Re1 Cl1 89.52(7) 2_656 .
Cl2 Re1 Cl1 90.48(7) . .
C2 Re1 Cl1 89.21(16) 2_656 2_656
C2 Re1 Cl1 90.79(16) . 2_656
Cl2 Re1 Cl1 90.48(7) 2_656 2_656
Cl2 Re1 Cl1 89.52(7) . 2_656
Cl1 Re1 Cl1 180.0 . 2_656

loop_
_geom_bond_atom_site_label_1
_geom_bond_atom_site_label_2
_geom_bond_distance
_geom_bond_site_symmetry_2
C1 O2 1.253(7) .
C1 N1 1.323(8) .
C2 N2 1.140(8) .
C2 Re1 2.116(6) .
C3 C7 1.522(9) .
C3 C4 1.534(9) .
C3 H3A 0.9900 .
C3 H3B 0.9900 .
C4 N1 1.476(9) .
C4 H4A 0.9900 .
C4 H4B 0.9900 .
C5 N1 1.462(9) .
C5 C6 1.522(10) .
C5 H5A 0.9900 .
C5 H5B 0.9900 .
C6 C15 1.538(10) .
C6 H6A 0.9900 .
C6 H6B 0.9900 .
C7 C16 1.521(10) .
C7 H7A 0.9900 .
C7 H7B 0.9900 .
C8 C14 1.513(9) .
C8 C10 1.522(9) .
C8 H8A 0.9900 .
C8 H8B 0.9900 .
C9 O1 1.232(8) .
C9 N3 1.331(9) .
C10 N3 1.461(9) .
C10 H10A 0.9900 .
C10 H10B 0.9900 .
C11 N3 1.458(9) .
C11 C12 1.524(11) .
C11 H11A 0.9900 .
C11 H11B 0.9900 .
C12 C20 1.528(12) .
C12 H12A 0.9900 .
C12 H12B 0.9900 .
C14 C19 1.513(10) .
C14 H14A 0.9900 .
C14 H14B 0.9900 .
C15 C18 1.506(11) .
C15 H15A 0.9900 .
C15 H15B 0.9900 .
C16 H16A 0.9800 .
C16 H16B 0.9800 .
C16 H16C 0.9800 .
C18 H18A 0.9800 .
C18 H18B 0.9800 .
C18 H18C 0.9800 .
C19 H19A 0.9800 .
C19 H19B 0.9800 .
C19 H19C 0.9800 .
C20 C21 1.489(15) .
C20 H20A 0.9900 .
C20 H20B 0.9900 .
C21 H21A 0.9800 .
C21 H21B 0.9800 .
C21 H21C 0.9800 .
N2 Fe1 2.143(5) .
O1 Fe1 2.116(4) .
O2 Fe1 2.106(4) .
Cl1 Re1 2.3326(16) .
Cl2 Re1 2.3322(16) .
Fe1 O2 2.106(4) 2_666
Fe1 O1 2.116(4) 2_666
Fe1 N2 2.143(5) 2_666
Re1 C2 2.116(6) 2_656
Re1 Cl2 2.3322(16) 2_656
Re1 Cl1 2.3326(16) 2_656
